data_4300445
_journal_name_full 'Inorganic Chemistry'
_journal_paper_doi 10.1021/ic051289u
_journal_year 2006
_chemical_formula_sum 'C24 H54 Fe S2 Si2'
_chemical_formula_weight 518.82
_space_group_IT_number 60
_symmetry_cell_setting orthorhombic
_symmetry_space_group_name_Hall '-P 2n 2ab'
_symmetry_space_group_name_H-M 'P b c n'
_cell_angle_alpha 90.00
_cell_angle_beta 90.00
_cell_angle_gamma 90.00
_cell_formula_units_Z 8
_cell_length_a 19.382(4)
_cell_length_b 17.872(4)
_cell_length_c 17.842(4)
_cell_measurement_temperature 293(2)
_cell_volume 6180.4(23)
_diffrn_ambient_temperature 293(2)
_exptl_crystal_density_diffrn 1.115
_exptl_crystal_F_000 2272
_refine_ls_R_factor_obs 0.0633
_refine_ls_wR_factor_obs 0.1602
_cod_database_code 4300445

loop_
_symmetry_equiv_pos_as_xyz
'x, y, z'
'-x+1/2, -y+1/2, z+1/2'
'-x, y, -z+1/2'
'x+1/2, -y+1/2, -z'
'-x, -y, -z'
'x-1/2, y-1/2, -z-1/2'
'x, -y, z-1/2'
'-x-1/2, y-1/2, z'

loop_
_atom_site_aniso_label
_atom_site_aniso_U_11
_atom_site_aniso_U_22
_atom_site_aniso_U_33
_atom_site_aniso_U_23
_atom_site_aniso_U_13
_atom_site_aniso_U_12
Fe 0.0536(6) 0.0521(6) 0.0372(5) -0.0098(4) -0.0007(4) -0.0004(5)
Si1 0.0657(12) 0.0397(10) 0.0325(9) -0.0058(8) 0.0003(9) -0.0011(9)
Si2 0.0356(10) 0.0605(12) 0.0479(11) -0.0030(10) -0.0025(8) 0.0088(9)
S1 0.0790(13) 0.0408(9) 0.0397(9) -0.0054(8) -0.0028(9) -0.0024(9)
S2 0.0602(11) 0.0862(14) 0.0416(10) -0.0011(10) -0.0022(8) 0.0300(11)
C1 0.115(8) 0.071(6) 0.138(9) -0.042(6) -0.062(7) 0.034(6)
C2 0.162(9) 0.055(5) 0.042(4) -0.004(4) -0.001(5) -0.007(6)
C3 0.126(8) 0.067(6) 0.107(8) -0.034(6) 0.050(7) -0.028(6)
C4 0.085(6) 0.083(6) 0.058(5) -0.012(5) 0.020(4) 0.035(5)
C5 0.085(6) 0.070(5) 0.063(5) 0.022(4) -0.003(4) 0.010(5)
C6 0.056(5) 0.098(7) 0.155(10) -0.029(7) -0.029(6) -0.002(5)
C11 0.088(9) 0.141(12) 0.440(31) -0.063(16) -0.080(14) 0.015(9)
C12 0.359(26) 0.196(15) 0.108(10) -0.031(10) -0.132(14) 0.121(17)
C13 0.192(13) 0.102(8) 0.222(14) -0.092(9) -0.119(11) 0.088(8)
C21 0.468(29) 0.146(11) 0.080(8) -0.051(8) -0.120(13) 0.164(15)
C22 0.312(20) 0.147(12) 0.126(10) -0.022(9) 0.132(13) -0.087(13)
C23 0.211(12) 0.090(7) 0.051(5) -0.032(5) -0.004(6) -0.007(8)
C31 0.075(8) 0.164(13) 0.405(28) -0.051(15) -0.005(12) -0.013(8)
C32 0.298(19) 0.180(13) 0.133(10) -0.081(10) 0.147(12) -0.151(13)
C33 0.230(14) 0.079(7) 0.157(11) -0.047(7) 0.110(10) -0.074(8)
C41 0.256(17) 0.158(11) 0.084(8) 0.010(8) 0.085(9) -0.032(11)
C42 0.170(11) 0.182(12) 0.091(7) -0.041(8) 0.015(7) 0.104(10)
C43 0.135(9) 0.150(10) 0.058(5) -0.035(6) -0.025(6) 0.034(8)
C51 0.157(10) 0.093(7) 0.131(9) 0.033(7) -0.023(8) 0.053(7)
C52 0.169(12) 0.131(10) 0.149(11) 0.065(8) -0.031(9) -0.074(9)
C53 0.234(15) 0.116(9) 0.079(7) 0.044(7) 0.054(8) 0.041(9)
C61 0.038(5) 0.194(13) 0.245(16) -0.018(11) -0.028(7) -0.010(7)
C62 0.107(9) 0.115(9) 0.285(19) -0.005(11) -0.019(10) -0.059(8)
C63 0.127(10) 0.235(16) 0.167(12) -0.094(12) -0.074(10) -0.011(10)

loop_
_atom_site_label
_atom_site_type_symbol
_atom_site_fract_x
_atom_site_fract_y
_atom_site_fract_z
_atom_site_U_iso_or_equiv
_atom_site_thermal_displace_type
_atom_site_occupancy
_atom_site_calc_flag
_atom_site_refinement_flags
_atom_site_disorder_group
Fe Fe 0.00677(5) 0.13609(5) 0.33323(5) 0.0476(3) Uani 1 d . .
Si1 Si 0.01409(10) 0.28474(10) 0.47650(9) 0.0460(5) Uani 1 d . .
Si2 Si 0.17264(9) 0.04501(11) 0.23765(10) 0.0480(5) Uani 1 d . .
S1 S 0.01580(10) 0.16749(9) 0.45311(9) 0.0532(5) Uani 1 d . .
S2 S 0.09170(10) 0.13013(12) 0.24078(9) 0.0627(6) Uani 1 d . .
C1 C -0.0666(5) 0.3309(5) 0.4325(6) 0.108(4) Uani 1 d . .
C2 C 0.0133(6) 0.2891(4) 0.5851(4) 0.086(3) Uani 1 d . .
C3 C 0.0984(6) 0.3289(5) 0.4368(6) 0.100(3) Uani 1 d . .
C4 C 0.1808(4) 0.0147(5) 0.1348(4) 0.075(2) Uani 1 d . .
C5 C 0.1458(4) -0.0370(4) 0.3017(4) 0.073(2) Uani 1 d . .
C6 C 0.2501(4) 0.0984(6) 0.2756(7) 0.103(3) Uani 1 d . .
C11 C -0.1288(6) 0.2835(7) 0.4425(11) 0.223(10) Uani 1 d . .
H11D H -0.1202(6) 0.2346(7) 0.4224(11) 0.334 Uiso 1 calc R .
H11E H -0.1671(6) 0.3059(7) 0.4167(11) 0.334 Uiso 1 calc R .
H11F H -0.1394(6) 0.2796(7) 0.4949(11) 0.334 Uiso 1 calc R .
C12 C -0.0577(10) 0.3353(9) 0.3471(7) 0.221(10) Uani 1 d . .
H12D H -0.0183(10) 0.3658(9) 0.3354(7) 0.331 Uiso 1 calc R .
H12E H -0.0983(10) 0.3570(9) 0.3252(7) 0.331 Uiso 1 calc R .
H12F H -0.0509(10) 0.2859(9) 0.3273(7) 0.331 Uiso 1 calc R .
C13 C -0.0803(6) 0.4089(6) 0.4629(7) 0.172(6) Uani 1 d . .
H13D H -0.0411(6) 0.4403(6) 0.4531(7) 0.258 Uiso 1 calc R .
H13E H -0.0881(6) 0.4062(6) 0.5159(7) 0.258 Uiso 1 calc R .
H13F H -0.1203(6) 0.4295(6) 0.4388(7) 0.258 Uiso 1 calc R .
C21 C 0.0605(10) 0.2360(7) 0.6195(6) 0.231(10) Uani 1 d . .
H21D H 0.0525(10) 0.1870(7) 0.5991(6) 0.347 Uiso 1 calc R .
H21E H 0.0530(10) 0.2350(7) 0.6727(6) 0.347 Uiso 1 calc R .
H21F H 0.1072(10) 0.2509(7) 0.6094(6) 0.347 Uiso 1 calc R .
C22 C -0.0605(8) 0.2633(7) 0.6106(7) 0.195(8) Uani 1 d . .
H22A H -0.0945(8) 0.2964(7) 0.5900(7) 0.292 Uiso 1 calc R .
H22B H -0.0631(8) 0.2643(7) 0.6643(7) 0.292 Uiso 1 calc R .
H22C H -0.0689(8) 0.2133(7) 0.5931(7) 0.292 Uiso 1 calc R .
C23 C 0.0235(6) 0.3658(5) 0.6170(5) 0.117(4) Uani 1 d . .
H23D H -0.0075(6) 0.4002(5) 0.5931(5) 0.176 Uiso 1 calc R .
H23E H 0.0702(6) 0.3816(5) 0.6086(5) 0.176 Uiso 1 calc R .
H23F H 0.0144(6) 0.3649(5) 0.6699(5) 0.176 Uiso 1 calc R .
C31 C 0.1606(6) 0.2919(7) 0.4811(10) 0.215(9) Uani 1 d . .
H31D H 0.1560(6) 0.3027(7) 0.5336(10) 0.322 Uiso 1 calc R .
H31E H 0.2034(6) 0.3120(7) 0.4630(10) 0.322 Uiso 1 calc R .
H31F H 0.1600(6) 0.2388(7) 0.4736(10) 0.322 Uiso 1 calc R .
C32 C 0.1087(8) 0.3110(7) 0.3579(7) 0.204(9) Uani 1 d . .
H32A H 0.1066(8) 0.2578(7) 0.3511(7) 0.305 Uiso 1 calc R .
H32B H 0.1530(8) 0.3291(7) 0.3420(7) 0.305 Uiso 1 calc R .
H32C H 0.0732(8) 0.3344(7) 0.3286(7) 0.305 Uiso 1 calc R .
C33 C 0.1038(6) 0.4123(5) 0.4485(6) 0.155(6) Uani 1 d . .
H33A H 0.0989(6) 0.4234(5) 0.5008(6) 0.233 Uiso 1 calc R .
H33B H 0.0680(6) 0.4370(5) 0.4208(6) 0.233 Uiso 1 calc R .
H33C H 0.1480(6) 0.4294(5) 0.4312(6) 0.233 Uiso 1 calc R .
C41 C 0.2089(7) 0.0777(7) 0.0874(6) 0.166(6) Uani 1 d . .
H41A H 0.2528(7) 0.0933(7) 0.1069(6) 0.249 Uiso 1 calc R .
H41B H 0.1774(7) 0.1191(7) 0.0884(6) 0.249 Uiso 1 calc R .
H41C H 0.2146(7) 0.0607(7) 0.0367(6) 0.249 Uiso 1 calc R .
C42 C 0.2300(6) -0.0525(6) 0.1270(6) 0.148(5) Uani 1 d . .
H42A H 0.2141(6) -0.0928(6) 0.1582(6) 0.222 Uiso 1 calc R .
H42B H 0.2756(6) -0.0380(6) 0.1423(6) 0.222 Uiso 1 calc R .
H42C H 0.2311(6) -0.0687(6) 0.0757(6) 0.222 Uiso 1 calc R .
C43 C 0.1130(5) -0.0058(6) 0.0989(5) 0.114(4) Uani 1 d . .
H43A H 0.0919(5) -0.0458(6) 0.1266(5) 0.171 Uiso 1 calc R .
H43B H 0.1209(5) -0.0218(6) 0.0482(5) 0.171 Uiso 1 calc R .
H43C H 0.0830(5) 0.0369(6) 0.0989(5) 0.171 Uiso 1 calc R .
C51 C 0.2073(6) -0.0865(5) 0.3222(6) 0.127(4) Uani 1 d . .
H51A H 0.2418(6) -0.0569(5) 0.3469(6) 0.190 Uiso 1 calc R .
H51B H 0.2264(6) -0.1080(5) 0.2774(6) 0.190 Uiso 1 calc R .
H51C H 0.1923(6) -0.1258(5) 0.3550(6) 0.190 Uiso 1 calc R .
C52 C 0.0915(7) -0.0871(7) 0.2624(6) 0.149(5) Uani 1 d . .
H52A H 0.0518(7) -0.0576(7) 0.2497(6) 0.224 Uiso 1 calc R .
H52B H 0.0781(7) -0.1268(7) 0.2955(6) 0.224 Uiso 1 calc R .
H52C H 0.1111(7) -0.1079(7) 0.2176(6) 0.224 Uiso 1 calc R .
C53 C 0.1108(7) -0.0124(6) 0.3735(5) 0.143(5) Uani 1 d . .
H53A H 0.0718(7) 0.0186(6) 0.3617(5) 0.214 Uiso 1 calc R .
H53B H 0.1429(7) 0.0154(6) 0.4036(5) 0.214 Uiso 1 calc R .
H53C H 0.0955(7) -0.0557(6) 0.4008(5) 0.214 Uiso 1 calc R .
C61 C 0.3193(4) 0.0564(7) 0.2638(7) 0.159(6) Uani 1 d . .
H61A H 0.3162(4) 0.0074(7) 0.2855(7) 0.238 Uiso 1 calc R .
H61B H 0.3559(4) 0.0837(7) 0.2876(7) 0.238 Uiso 1 calc R .
H61C H 0.3286(4) 0.0521(7) 0.2112(7) 0.238 Uiso 1 calc R .
C62 C 0.2566(6) 0.1751(7) 0.2408(8) 0.169(6) Uani 1 d . .
H62A H 0.2618(6) 0.1702(7) 0.1875(8) 0.253 Uiso 1 calc R .
H62B H 0.2962(6) 0.2002(7) 0.2612(8) 0.253 Uiso 1 calc R .
H62C H 0.2159(6) 0.2038(7) 0.2516(8) 0.253 Uiso 1 calc R .
C63 C 0.2412(6) 0.1110(7) 0.3614(7) 0.176(6) Uani 1 d . .
H63A H 0.2369(6) 0.0636(7) 0.3861(7) 0.265 Uiso 1 calc R .
H63B H 0.2005(6) 0.1403(7) 0.3703(7) 0.265 Uiso 1 calc R .
H63C H 0.2807(6) 0.1371(7) 0.3806(7) 0.265 Uiso 1 calc R .

loop_
_geom_bond_atom_site_label_1
_geom_bond_atom_site_label_2
_geom_bond_distance
_geom_bond_site_symmetry_2
_geom_bond_publ_flag
Fe S1 2.218(2) . ?
Fe S2 2.323(2) 3 ?
Fe S2 2.333(2) . ?
Fe Fe 2.982(2) 3 ?
Si1 C2 1.939(7) . ?
Si1 C1 1.934(9) . ?
Si1 C3 1.948(9) . ?
Si1 S1 2.137(2) . ?
Si2 C6 1.904(9) . ?
Si2 C5 1.929(8) . ?
Si2 C4 1.920(8) . ?
Si2 S2 2.186(3) . ?
S2 Fe 2.323(2) 3 ?
C1 C11 1.48(2) . ?
C1 C13 1.520(11) . ?
C1 C12 1.54(2) . ?
C2 C21 1.455(13) . ?
C2 C23 1.499(10) . ?
C2 C22 1.569(15) . ?
C3 C32 1.457(13) . ?
C3 C33 1.508(11) . ?
C3 C31 1.59(2) . ?
C4 C41 1.510(12) . ?
C4 C43 1.507(12) . ?
C4 C42 1.541(11) . ?
C5 C51 1.530(11) . ?
C5 C52 1.549(12) . ?
C5 C53 1.515(12) . ?
C6 C62 1.51(2) . ?
C6 C63 1.56(2) . ?
C6 C61 1.552(13) . ?
